data_2022749
loop_
_publ_author_name
'Naghiyev, Farid N.'
'Khrustalev, Victor N.'
'Akkurt, Mehmet'
'Khalilov, Ali N.'
'Bhattarai, Ajaya'
'Kerimli, Fuad Sh.'
'Mamedov, \.Ibrahim G.'

_publ_section_title
;
 Crystal structure and Hirshfeld surface analysis of
 1,6-diamino-2-oxo-4-(thiophen-2-yl)-1,2-dihydropyridine-3,5-dicarbonitrile
;
_journal_coeditor_code TX2066
_journal_issue 5
_journal_name_full 'Acta Crystallographica Section E Crystallographic Communications'
_journal_page_first 494
_journal_page_last 498
_journal_paper_doi 10.1107/S2056989023003237
_journal_volume 79
_journal_year 2023
_chemical_formula_iupac 'C11 H7 N5 O S'
_chemical_formula_moiety 'C11 H7 N5 O S'
_chemical_formula_sum 'C11 H7 N5 O S'
_chemical_formula_weight 257.28
_chemical_name_systematic
;
1,6-Diamino-2-oxo-4-(thiophen-2-yl)-1,2-dihydropyridine-3,5-dicarbonitrile
;
_space_group_crystal_system triclinic
_space_group_IT_number 2
_space_group_name_Hall '-P 1'
_space_group_name_H-M_alt 'P -1'
_atom_sites_solution_hydrogens mixed
_atom_sites_solution_primary difmap
_atom_sites_solution_secondary difmap
_audit_creation_method SHELXL-2013
_cell_angle_alpha 90.9441(9)
_cell_angle_beta 104.1197(10)
_cell_angle_gamma 111.7451(10)
_cell_formula_units_Z 4
_cell_length_a 8.94782(10)
_cell_length_b 9.03908(9)
_cell_length_c 14.87299(18)
_cell_measurement_reflns_used 26181
_cell_measurement_temperature 100(2)
_cell_measurement_theta_max 78.78
_cell_measurement_theta_min 3.06
_cell_volume 1075.92(2)
_computing_cell_refinement
;
CrysAlisPro 1.171.41.117a (Rigaku OD, 2021)
;
_computing_data_collection
;
CrysAlisPro 1.171.41.117a (Rigaku OD, 2021)
;
_computing_data_reduction
;
CrysAlisPro 1.171.41.117a (Rigaku OD, 2021)
;
_computing_molecular_graphics
;
ORTEP-3 for Windows (Farrugia, 2012)
;
_computing_publication_material
;
PLATON (Spek, 2020)
;
_computing_structure_refinement
;
SHELXL (Sheldrick, 2015b)
;
_computing_structure_solution
;
<i>SHELXT</i> (Sheldrick, 2015a)
;
_diffrn_ambient_temperature 100(2)
_diffrn_measured_fraction_theta_full 0.996
_diffrn_measured_fraction_theta_max 0.974
_diffrn_measurement_device_type 'XtaLAB Synergy, Dualflex, HyPix'
_diffrn_measurement_method '\f and \w'
_diffrn_radiation_type CuK\a
_diffrn_radiation_wavelength 1.54184
_diffrn_reflns_av_R_equivalents 0.0326
_diffrn_reflns_av_unetI/netI 0.0158
_diffrn_reflns_limit_h_max 11
_diffrn_reflns_limit_h_min -11
_diffrn_reflns_limit_k_max 11
_diffrn_reflns_limit_k_min -10
_diffrn_reflns_limit_l_max 18
_diffrn_reflns_limit_l_min -18
_diffrn_reflns_number 32558
_diffrn_reflns_theta_full 67.684
_diffrn_reflns_theta_max 79.279
_diffrn_reflns_theta_min 3.086
_diffrn_source 'micro-focus sealed X-ray tube'
_diffrn_standards_decay_% 0
_diffrn_standards_interval_count 0
_diffrn_standards_interval_time 0
_diffrn_standards_number 0
_exptl_absorpt_coefficient_mu 2.652
_exptl_absorpt_correction_T_max 0.561
_exptl_absorpt_correction_T_min 0.505
_exptl_absorpt_correction_type multi-scan
_exptl_absorpt_process_details
;
(CrysAlisPro; Rigaku OD, 2021)
;
_exptl_crystal_colour colourless
_exptl_crystal_density_diffrn 1.588
_exptl_crystal_description prism
_exptl_crystal_F_000 528
_exptl_crystal_size_max 0.25
_exptl_crystal_size_mid 0.20
_exptl_crystal_size_min 0.20
_refine_diff_density_max 0.454
_refine_diff_density_min -0.457
_refine_ls_extinction_coef 0.0028(3)
_refine_ls_extinction_expression Fc^*^=kFc[1+0.001xFc^2^\l^3^/sin(2\q)]^-1/4^
_refine_ls_extinction_method SHELXL
_refine_ls_goodness_of_fit_ref 1.092
_refine_ls_hydrogen_treatment mixed
_refine_ls_matrix_type full
_refine_ls_number_parameters 362
_refine_ls_number_reflns 4547
_refine_ls_number_restraints 11
_refine_ls_restrained_S_all 1.092
_refine_ls_R_factor_all 0.0408
_refine_ls_R_factor_gt 0.0404
_refine_ls_shift/su_max 0.001
_refine_ls_shift/su_mean 0.000
_refine_ls_structure_factor_coef Fsqd
_refine_ls_weighting_details 'w=1/[\s^2^(Fo^2^)+(0.046P)^2^+1.11P] where P=(Fo^2^+2Fc^2^)/3'
_refine_ls_weighting_scheme calc
_refine_ls_wR_factor_gt 0.1042
_refine_ls_wR_factor_ref 0.1045
_reflns_number_gt 4467
_reflns_number_total 4547
_reflns_threshold_expression 'I > 2\s(I)'
_cod_data_source_file tx2066sup1.cif
_cod_data_source_block I
_cod_depositor_comments 'Adding full bibliography for 2022749.cif.'
_cod_database_code 2022749
_cod_database_fobs_code 2022749
_shelx_space_group_comment
;
The symmetry employed for this shelxl refinement is uniquely defined
by the following loop, which should always be used as a source of
symmetry information in preference to the above space-group names.
They are only intended as comments.
;
_shelx_estimated_absorpt_t_min 0.557
_shelx_estimated_absorpt_t_max 0.619
_shelxl_version_number .2013

loop_
_space_group_symop_operation_xyz
'x, y, z'
'-x, -y, -z'

loop_
_atom_site_type_symbol
_atom_site_label
_atom_site_fract_x
_atom_site_fract_y
_atom_site_fract_z
_atom_site_U_iso_or_equiv
_atom_site_adp_type
_atom_site_calc_flag
_atom_site_occupancy
_atom_site_disorder_assembly
_atom_site_disorder_group
S S1 0.42276(5) 0.52922(6) 0.09865(3) 0.02122(13) Uani d 1 . .
O O1 0.79462(15) 0.40083(16) 0.42272(9) 0.0213(3) Uani d 1 . .
N N1 0.96105(17) 0.46444(18) 0.32428(10) 0.0155(3) Uani d 1 . .
N N2 1.07380(19) 0.4068(2) 0.38163(11) 0.0204(3) Uani d 1 . .
H H2A 1.022(3) 0.306(3) 0.3791(16) 0.024 Uiso d 1 . .
H H2B 1.100(3) 0.458(3) 0.4416(17) 0.024 Uiso d 1 . .
N N3 0.44940(19) 0.4937(2) 0.33818(11) 0.0234(3) Uani d 1 . .
N N4 0.9777(2) 0.6738(2) 0.03594(12) 0.0287(4) Uani d 1 . .
N N5 1.14206(19) 0.5269(2) 0.23148(11) 0.0209(3) Uani d 1 . .
H H5A 1.166(3) 0.560(3) 0.1804(18) 0.025 Uiso d 1 . .
H H5B 1.208(3) 0.495(3) 0.2738(17) 0.025 Uiso d 1 . .
C C2 0.8182(2) 0.4562(2) 0.34957(12) 0.0167(3) Uani d 1 . .
C C3 0.7099(2) 0.5149(2) 0.28660(12) 0.0180(3) Uani d 1 . .
C C4 0.7451(2) 0.5773(2) 0.20585(12) 0.0178(3) Uani d 1 . .
C C5 0.8932(2) 0.5840(2) 0.18606(12) 0.0170(3) Uani d 1 . .
C C6 1.0017(2) 0.5258(2) 0.24648(12) 0.0168(3) Uani d 1 . .
C C7 0.5643(2) 0.5051(2) 0.31343(12) 0.0181(3) Uani d 1 . .
C C8 0.6340(2) 0.6391(2) 0.14265(12) 0.0175(3) Uani d 1 . .
C C9 0.6819(2) 0.7868(2) 0.10847(12) 0.0175(3) Uani d 1 . .
H H9 0.7933 0.8642 0.1235 0.021 Uiso calc 1 . .
C C10 0.5435(3) 0.8072(2) 0.04835(14) 0.0249(4) Uani d 1 . .
H H10 0.5523 0.9018 0.0193 0.030 Uiso calc 1 . .
C C11 0.3974(2) 0.6796(2) 0.03603(13) 0.0239(4) Uani d 1 . .
H H11 0.2935 0.6741 -0.0026 0.029 Uiso calc 1 . .
C C12 0.9363(2) 0.6369(2) 0.10243(13) 0.0202(4) Uani d 1 . .
S S2 0.80863(7) -0.08316(7) 0.72047(4) 0.02529(14) Uani d 0.9 A 1
S S2' 0.6895(15) -0.0343(17) 0.8718(3) 0.0314(5) Uani d 0.1 A 2
O O2 0.11544(15) -0.02340(16) 0.64254(9) 0.0214(3) Uani d 1 . .
N N6 0.31497(17) 0.12527(18) 0.57464(10) 0.0160(3) Uani d 1 . .
N N7 0.19787(19) 0.1759(2) 0.51471(11) 0.0193(3) Uani d 1 . .
H H7A 0.129(3) 0.094(3) 0.4695(17) 0.023 Uiso d 1 . .
H H7B 0.140(3) 0.197(3) 0.5497(16) 0.023 Uiso d 1 . .
N N8 0.2765(2) -0.1813(2) 0.82807(11) 0.0230(3) Uani d 1 . .
N N9 0.86800(19) 0.19394(19) 0.57542(11) 0.0213(3) Uani d 1 . .
N N10 0.4975(2) 0.25717(19) 0.48991(11) 0.0190(3) Uani d 1 . .
H H10A 0.424(3) 0.292(3) 0.4638(16) 0.023 Uiso d 1 . .
H H10B 0.591(3) 0.293(3) 0.4796(16) 0.023 Uiso d 1 . .
C C13 0.2627(2) 0.0251(2) 0.64097(12) 0.0174(3) Uani d 1 . .
C C14 0.3908(2) -0.0122(2) 0.70405(12) 0.0198(4) Uani d 1 . .
C C15 0.5502(2) 0.0312(2) 0.69219(12) 0.0194(4) Uani d 1 . .
C C16 0.5878(2) 0.1196(2) 0.61720(12) 0.0161(3) Uani d 1 . .
C C17 0.4699(2) 0.1710(2) 0.55950(12) 0.0164(3) Uani d 1 . .
C C18 0.3323(2) -0.1073(2) 0.77379(12) 0.0181(3) Uani d 1 . .
C C19 0.6737(2) -0.0168(2) 0.75586(11) 0.0189(3) Uani d 1 . .
C C20 0.6928(6) -0.0243(7) 0.84874(15) 0.0314(5) Uani d 0.9 A 1
H H20 0.6287 0.0068 0.8819 0.038 Uiso calc 0.9 A 1
C C21 0.8164(3) -0.0824(3) 0.89227(16) 0.0287(5) Uani d 0.9 A 1
H H21 0.8463 -0.0917 0.9571 0.034 Uiso calc 0.9 A 1
C C22 0.8866(3) -0.1231(3) 0.82943(14) 0.0211(4) Uani d 0.9 A 1
H H22 0.9689 -0.1681 0.8445 0.025 Uiso calc 0.9 A 1
C C20' 0.7887(14) -0.0522(15) 0.7247(13) 0.02529(14) Uani d 0.1 A 2
H H20A 0.7989 -0.0491 0.6626 0.030 Uiso calc 0.1 A 2
C C21' 0.891(2) -0.0945(14) 0.8000(13) 0.0211(4) Uani d 0.1 A 2
H H21A 0.9796 -0.1234 0.7924 0.025 Uiso calc 0.1 A 2
C C22' 0.8558(11) -0.0913(9) 0.8836(15) 0.0287(5) Uani d 0.1 A 2
H H22A 0.9139 -0.1166 0.9398 0.034 Uiso calc 0.1 A 2
C C23 0.7447(2) 0.1620(2) 0.59624(12) 0.0170(3) Uani d 1 . .

loop_
_atom_site_aniso_label
_atom_site_aniso_U_11
_atom_site_aniso_U_22
_atom_site_aniso_U_33
_atom_site_aniso_U_12
_atom_site_aniso_U_13
_atom_site_aniso_U_23
S1 0.0164(2) 0.0275(2) 0.0230(2) 0.01097(18) 0.00676(16) 0.00771(17)
O1 0.0182(6) 0.0324(7) 0.0191(6) 0.0132(5) 0.0090(5) 0.0115(5)
N1 0.0129(6) 0.0205(7) 0.0169(7) 0.0098(6) 0.0052(5) 0.0070(5)
N2 0.0155(7) 0.0283(9) 0.0220(8) 0.0135(7) 0.0048(6) 0.0108(6)
N3 0.0191(7) 0.0353(9) 0.0223(8) 0.0156(7) 0.0087(6) 0.0092(7)
N4 0.0284(9) 0.0421(10) 0.0286(9) 0.0220(8) 0.0161(7) 0.0175(8)
N5 0.0172(7) 0.0323(9) 0.0219(8) 0.0158(7) 0.0100(6) 0.0119(6)
C2 0.0156(8) 0.0207(8) 0.0172(8) 0.0092(7) 0.0069(6) 0.0050(6)
C3 0.0153(8) 0.0249(9) 0.0186(8) 0.0113(7) 0.0074(6) 0.0059(7)
C4 0.0157(8) 0.0209(9) 0.0197(8) 0.0094(7) 0.0061(6) 0.0055(7)
C5 0.0150(8) 0.0211(9) 0.0185(8) 0.0089(7) 0.0073(6) 0.0077(6)
C6 0.0139(7) 0.0195(8) 0.0191(8) 0.0074(7) 0.0064(6) 0.0047(6)
C7 0.0180(8) 0.0243(9) 0.0163(8) 0.0123(7) 0.0055(6) 0.0079(7)
C8 0.0167(8) 0.0233(9) 0.0183(8) 0.0118(7) 0.0082(6) 0.0066(7)
C9 0.0166(8) 0.0180(8) 0.0222(8) 0.0105(7) 0.0068(6) 0.0037(7)
C10 0.0322(10) 0.0284(10) 0.0253(9) 0.0219(9) 0.0107(8) 0.0113(8)
C11 0.0241(9) 0.0374(11) 0.0189(8) 0.0221(8) 0.0048(7) 0.0041(7)
C12 0.0165(8) 0.0263(9) 0.0241(9) 0.0139(7) 0.0074(7) 0.0094(7)
S2 0.0260(3) 0.0395(3) 0.0210(3) 0.0241(2) 0.00679(19) 0.0055(2)
S2' 0.0332(9) 0.0657(15) 0.0095(13) 0.0340(10) 0.0073(14) 0.0067(17)
O2 0.0136(6) 0.0303(7) 0.0236(6) 0.0096(5) 0.0086(5) 0.0107(5)
N6 0.0131(6) 0.0201(7) 0.0182(7) 0.0090(6) 0.0058(5) 0.0076(6)
N7 0.0159(7) 0.0262(8) 0.0209(7) 0.0128(6) 0.0058(6) 0.0092(6)
N8 0.0224(8) 0.0257(8) 0.0236(8) 0.0100(7) 0.0097(6) 0.0084(6)
N9 0.0179(7) 0.0260(8) 0.0243(8) 0.0111(6) 0.0087(6) 0.0080(6)
N10 0.0156(7) 0.0251(8) 0.0207(7) 0.0102(6) 0.0088(6) 0.0101(6)
C13 0.0157(8) 0.0205(9) 0.0186(8) 0.0085(7) 0.0066(6) 0.0052(6)
C14 0.0170(8) 0.0258(9) 0.0197(8) 0.0104(7) 0.0067(7) 0.0095(7)
C15 0.0175(8) 0.0246(9) 0.0196(8) 0.0110(7) 0.0064(7) 0.0063(7)
C16 0.0134(8) 0.0194(8) 0.0174(8) 0.0073(6) 0.0059(6) 0.0040(6)
C17 0.0159(8) 0.0190(8) 0.0164(8) 0.0079(7) 0.0064(6) 0.0032(6)
C18 0.0137(7) 0.0218(9) 0.0201(8) 0.0087(7) 0.0038(6) 0.0050(7)
C19 0.0148(8) 0.0232(9) 0.0220(8) 0.0096(7) 0.0071(6) 0.0081(7)
C20 0.0332(9) 0.0657(15) 0.0095(13) 0.0340(10) 0.0073(14) 0.0067(17)
C21 0.0218(11) 0.0467(13) 0.0228(10) 0.0176(10) 0.0075(9) 0.0136(9)
C22 0.0179(9) 0.0206(10) 0.0274(12) 0.0108(8) 0.0045(9) 0.0116(8)
C20' 0.0260(3) 0.0395(3) 0.0210(3) 0.0241(2) 0.00679(19) 0.0055(2)
C21' 0.0179(9) 0.0206(10) 0.0274(12) 0.0108(8) 0.0045(9) 0.0116(8)
C22' 0.0218(11) 0.0467(13) 0.0228(10) 0.0176(10) 0.0075(9) 0.0136(9)
C23 0.0171(8) 0.0193(8) 0.0171(8) 0.0091(7) 0.0055(6) 0.0065(6)

loop_
_atom_type_symbol
_atom_type_description
_atom_type_scat_dispersion_real
_atom_type_scat_dispersion_imag
_atom_type_scat_source
C C 0.0181 0.0091 'International Tables Vol C Tables 4.2.6.8 and 6.1.1.4'
H H 0.0000 0.0000 'International Tables Vol C Tables 4.2.6.8 and 6.1.1.4'
N N 0.0311 0.0180 'International Tables Vol C Tables 4.2.6.8 and 6.1.1.4'
O O 0.0492 0.0322 'International Tables Vol C Tables 4.2.6.8 and 6.1.1.4'
S S 0.3331 0.5567 'International Tables Vol C Tables 4.2.6.8 and 6.1.1.4'

loop_
_geom_angle_atom_site_label_1
_geom_angle_atom_site_label_2
_geom_angle_atom_site_label_3
_geom_angle_site_symmetry_1
_geom_angle_site_symmetry_3
_geom_angle
_geom_angle_publ_flag
C11 S1 C8 . . 91.74(9) ?
C6 N1 C2 . . 124.17(14) ?
C6 N1 N2 . . 116.35(13) ?
C2 N1 N2 . . 119.48(14) ?
N1 N2 H2A . . 106.5(16) ?
N1 N2 H2B . . 105.8(14) ?
H2A N2 H2B . . 111(2) ?
C6 N5 H5A . . 118.2(16) ?
C6 N5 H5B . . 119.1(15) ?
H5A N5 H5B . . 123(2) ?
O1 C2 N1 . . 118.98(15) ?
O1 C2 C3 . . 125.41(15) ?
N1 C2 C3 . . 115.61(14) ?
C4 C3 C7 . . 122.82(15) ?
C4 C3 C2 . . 122.37(15) ?
C7 C3 C2 . . 114.82(15) ?
C3 C4 C5 . . 118.57(15) ?
C3 C4 C8 . . 121.73(15) ?
C5 C4 C8 . . 119.68(15) ?
C4 C5 C6 . . 120.31(15) ?
C4 C5 C12 . . 123.03(15) ?
C6 C5 C12 . . 116.49(15) ?
N5 C6 N1 . . 117.64(15) ?
N5 C6 C5 . . 123.40(16) ?
N1 C6 C5 . . 118.96(15) ?
N3 C7 C3 . . 176.99(18) ?
C9 C8 C4 . . 126.08(16) ?
C9 C8 S1 . . 111.33(13) ?
C4 C8 S1 . . 122.57(13) ?
C8 C9 C10 . . 111.33(16) ?
C8 C9 H9 . . 124.3 ?
C10 C9 H9 . . 124.3 ?
C11 C10 C9 . . 113.81(17) ?
C11 C10 H10 . . 123.1 ?
C9 C10 H10 . . 123.1 ?
C10 C11 S1 . . 111.78(14) ?
C10 C11 H11 . . 124.1 ?
S1 C11 H11 . . 124.1 ?
N4 C12 C5 . . 175.40(18) ?
C22 S2 C19 . . 92.90(9) ?
C19 S2' C22' . . 91.8(9) ?
C17 N6 C13 . . 124.25(14) ?
C17 N6 N7 . . 117.12(14) ?
C13 N6 N7 . . 118.50(13) ?
N6 N7 H7A . . 108.6(15) ?
N6 N7 H7B . . 106.1(15) ?
H7A N7 H7B . . 110(2) ?
C17 N10 H10A . . 117.1(16) ?
C17 N10 H10B . . 121.3(16) ?
H10A N10 H10B . . 120(2) ?
O2 C13 N6 . . 119.40(15) ?
O2 C13 C14 . . 124.96(16) ?
N6 C13 C14 . . 115.63(15) ?
C15 C14 C18 . . 124.60(16) ?
C15 C14 C13 . . 122.10(16) ?
C18 C14 C13 . . 113.12(15) ?
C14 C15 C16 . . 118.19(15) ?
C14 C15 C19 . . 119.86(15) ?
C16 C15 C19 . . 121.94(15) ?
C17 C16 C15 . . 121.00(15) ?
C17 C16 C23 . . 116.69(15) ?
C15 C16 C23 . . 122.31(15) ?
N10 C17 N6 . . 117.38(15) ?
N10 C17 C16 . . 124.41(16) ?
N6 C17 C16 . . 118.18(15) ?
N8 C18 C14 . . 175.66(18) ?
C20 C19 C15 . . 126.3(2) ?
C20' C19 C15 . . 120.7(8) ?
C20' C19 S2' . . 113.7(9) ?
C15 C19 S2' . . 125.6(3) ?
C20 C19 S2 . . 109.75(18) ?
C15 C19 S2 . . 123.87(12) ?
C19 C20 C21 . . 114.3(3) ?
C19 C20 H20 . . 122.8 ?
C21 C20 H20 . . 122.8 ?
C22 C21 C20 . . 111.4(2) ?
C22 C21 H21 . . 124.3 ?
C20 C21 H21 . . 124.3 ?
C21 C22 S2 . . 111.52(17) ?
C21 C22 H22 . . 124.2 ?
S2 C22 H22 . . 124.2 ?
C19 C20' C21' . . 109.0(15) ?
C19 C20' H20A . . 125.5 ?
C21' C20' H20A . . 125.5 ?
C22' C21' C20' . . 116(2) ?
C22' C21' H21A . . 121.9 ?
C20' C21' H21A . . 121.9 ?
C21' C22' S2' . . 109.3(16) ?
C21' C22' H22A . . 125.3 ?
S2' C22' H22A . . 125.3 ?
N9 C23 C16 . . 177.12(19) ?

loop_
_geom_bond_atom_site_label_1
_geom_bond_atom_site_label_2
_geom_bond_site_symmetry_2
_geom_bond_distance
_geom_bond_publ_flag
S1 C11 . 1.713(2) ?
S1 C8 . 1.7239(18) ?
O1 C2 . 1.237(2) ?
N1 C6 . 1.362(2) ?
N1 C2 . 1.395(2) ?
N1 N2 . 1.4148(19) ?
N2 H2A . 0.85(3) ?
N2 H2B . 0.93(2) ?
N3 C7 . 1.145(2) ?
N4 C12 . 1.151(2) ?
N5 C6 . 1.325(2) ?
N5 H5A . 0.87(3) ?
N5 H5B . 0.88(3) ?
C2 C3 . 1.433(2) ?
C3 C4 . 1.391(2) ?
C3 C7 . 1.426(2) ?
C4 C5 . 1.406(2) ?
C4 C8 . 1.468(2) ?
C5 C6 . 1.412(2) ?
C5 C12 . 1.429(2) ?
C8 C9 . 1.388(3) ?
C9 C10 . 1.415(2) ?
C9 H9 . 0.9500 ?
C10 C11 . 1.353(3) ?
C10 H10 . 0.9500 ?
C11 H11 . 0.9500 ?
S2 C22 . 1.702(2) ?
S2 C19 . 1.7120(17) ?
S2' C19 . 1.711(3) ?
S2' C22' . 1.719(3) ?
O2 C13 . 1.232(2) ?
N6 C17 . 1.369(2) ?
N6 C13 . 1.397(2) ?
N6 N7 . 1.4192(19) ?
N7 H7A . 0.91(3) ?
N7 H7B . 0.88(2) ?
N8 C18 . 1.147(2) ?
N9 C23 . 1.153(2) ?
N10 C17 . 1.322(2) ?
N10 H10A . 0.85(2) ?
N10 H10B . 0.84(3) ?
C13 C14 . 1.442(2) ?
C14 C15 . 1.389(2) ?
C14 C18 . 1.432(2) ?
C15 C16 . 1.417(2) ?
C15 C19 . 1.471(2) ?
C16 C17 . 1.414(2) ?
C16 C23 . 1.427(2) ?
C19 C20 . 1.356(2) ?
C19 C20' . 1.360(3) ?
C20 C21 . 1.418(3) ?
C20 H20 . 0.9500 ?
C21 C22 . 1.360(2) ?
C21 H21 . 0.9500 ?
C22 H22 . 0.9500 ?
C20' C21' . 1.420(3) ?
C20' H20A . 0.9500 ?
C21' C22' . 1.359(3) ?
C21' H21A . 0.9500 ?
C22' H22A . 0.9500 ?

loop_
_geom_hbond_atom_site_label_D
_geom_hbond_atom_site_label_H
_geom_hbond_atom_site_label_A
_geom_hbond_site_symmetry_A
_geom_hbond_distance_DH
_geom_hbond_distance_HA
_geom_hbond_distance_DA
_geom_hbond_angle_DHA
N2 H2A O2 2_656 0.85(3) 2.37(3) 3.212(2) 174(2)
N2 H2B O1 2_766 0.93(2) 2.16(3) 3.086(2) 169(2)
N5 H5B N3 1_655 0.88(3) 2.14(3) 2.944(2) 151(2)
N7 H7A O2 2_556 0.91(3) 2.26(2) 3.010(2) 139(2)
N7 H7B N9 1_455 0.88(2) 2.55(2) 3.348(2) 152(2)
N10 H10A N3 . 0.85(2) 2.62(2) 3.196(2) 126(2)
N10 H10B O1 . 0.84(3) 2.11(3) 2.921(2) 165(2)
N5 H5B N2 . 0.88(3) 2.22(3) 2.606(2) 106(2)
N10 H10A N7 . 0.85(3) 2.23(3) 2.626(3) 109(2)

loop_
_geom_torsion_atom_site_label_1
_geom_torsion_atom_site_label_2
_geom_torsion_atom_site_label_3
_geom_torsion_atom_site_label_4
_geom_torsion_site_symmetry_1
_geom_torsion_site_symmetry_2
_geom_torsion_site_symmetry_3
_geom_torsion_site_symmetry_4
_geom_torsion
_geom_torsion_publ_flag
C6 N1 C2 O1 . . . . -178.66(16) ?
N2 N1 C2 O1 . . . . 1.2(2) ?
C6 N1 C2 C3 . . . . 1.1(3) ?
N2 N1 C2 C3 . . . . -179.01(15) ?
O1 C2 C3 C4 . . . . 179.29(18) ?
N1 C2 C3 C4 . . . . -0.5(3) ?
O1 C2 C3 C7 . . . . -0.4(3) ?
N1 C2 C3 C7 . . . . 179.81(16) ?
C7 C3 C4 C5 . . . . 179.12(17) ?
C2 C3 C4 C5 . . . . -0.6(3) ?
C7 C3 C4 C8 . . . . 0.6(3) ?
C2 C3 C4 C8 . . . . -179.13(17) ?
C3 C4 C5 C6 . . . . 1.1(3) ?
C8 C4 C5 C6 . . . . 179.65(16) ?
C3 C4 C5 C12 . . . . 176.19(17) ?
C8 C4 C5 C12 . . . . -5.2(3) ?
C2 N1 C6 N5 . . . . 179.57(16) ?
N2 N1 C6 N5 . . . . -0.3(2) ?
C2 N1 C6 C5 . . . . -0.7(3) ?
N2 N1 C6 C5 . . . . 179.46(16) ?
C4 C5 C6 N5 . . . . 179.26(18) ?
C12 C5 C6 N5 . . . . 3.8(3) ?
C4 C5 C6 N1 . . . . -0.5(3) ?
C12 C5 C6 N1 . . . . -175.92(16) ?
C3 C4 C8 C9 . . . . 129.8(2) ?
C5 C4 C8 C9 . . . . -48.7(3) ?
C3 C4 C8 S1 . . . . -52.1(2) ?
C5 C4 C8 S1 . . . . 129.31(16) ?
C11 S1 C8 C9 . . . . -0.62(14) ?
C11 S1 C8 C4 . . . . -178.91(15) ?
C4 C8 C9 C10 . . . . 179.27(16) ?
S1 C8 C9 C10 . . . . 1.05(19) ?
C8 C9 C10 C11 . . . . -1.1(2) ?
C9 C10 C11 S1 . . . . 0.6(2) ?
C8 S1 C11 C10 . . . . 0.01(15) ?
C17 N6 C13 O2 . . . . -172.12(17) ?
N7 N6 C13 O2 . . . . 3.8(2) ?
C17 N6 C13 C14 . . . . 8.5(2) ?
N7 N6 C13 C14 . . . . -175.61(15) ?
O2 C13 C14 C15 . . . . 172.61(18) ?
N6 C13 C14 C15 . . . . -8.0(3) ?
O2 C13 C14 C18 . . . . -2.9(3) ?
N6 C13 C14 C18 . . . . 176.52(15) ?
C18 C14 C15 C16 . . . . 177.10(17) ?
C13 C14 C15 C16 . . . . 2.2(3) ?
C18 C14 C15 C19 . . . . -2.0(3) ?
C13 C14 C15 C19 . . . . -176.95(17) ?
C14 C15 C16 C17 . . . . 3.9(3) ?
C19 C15 C16 C17 . . . . -177.03(16) ?
C14 C15 C16 C23 . . . . -176.47(17) ?
C19 C15 C16 C23 . . . . 2.6(3) ?
C13 N6 C17 N10 . . . . 175.40(16) ?
N7 N6 C17 N10 . . . . -0.6(2) ?
C13 N6 C17 C16 . . . . -2.9(3) ?
N7 N6 C17 C16 . . . . -178.87(15) ?
C15 C16 C17 N10 . . . . 178.19(17) ?
C23 C16 C17 N10 . . . . -1.5(3) ?
C15 C16 C17 N6 . . . . -3.6(3) ?
C23 C16 C17 N6 . . . . 176.68(15) ?
C14 C15 C19 C20 . . . . -36.9(4) ?
C16 C15 C19 C20 . . . . 144.0(4) ?
C14 C15 C19 C20' . . . . 146.3(6) ?
C16 C15 C19 C20' . . . . -32.8(6) ?
C14 C15 C19 S2' . . . . -33.7(6) ?
C16 C15 C19 S2' . . . . 147.2(6) ?
C14 C15 C19 S2 . . . . 139.30(16) ?
C16 C15 C19 S2 . . . . -39.8(2) ?
C22' S2' C19 C20 . . . . -73(10) ?
C22' S2' C19 C20' . . . . 0.00(9) ?
C22' S2' C19 C15 . . . . 179.99(5) ?
C22' S2' C19 S2 . . . . 6.2(6) ?
C22 S2 C19 C20 . . . . 0.9(3) ?
C22 S2 C19 C20' . . . . 120(7) ?
C22 S2 C19 C15 . . . . -175.83(17) ?
C22 S2 C19 S2' . . . . -1.9(5) ?
C20' C19 C20 C21 . . . . -6.0(10) ?
C15 C19 C20 C21 . . . . 177.0(2) ?
S2' C19 C20 C21 . . . . 102(10) ?
S2 C19 C20 C21 . . . . 0.3(5) ?
C19 C20 C21 C22 . . . . -1.8(5) ?
C20 C21 C22 S2 . . . . 2.4(3) ?
C19 S2 C22 C21 . . . . -1.95(19) ?
C20 C19 C20' C21' . . . . 2.8(8) ?
C15 C19 C20' C21' . . . . -179.99(8) ?
S2' C19 C20' C21' . . . . 0.01(13) ?
S2 C19 C20' C21' . . . . -60(7) ?
C19 C20' C21' C22' . . . . -0.01(19) ?
C20' C21' C22' S2' . . . . 0.01(18) ?
C19 S2' C22' C21' . . . . -0.01(11) ?
